data_4332295
loop_
_publ_author_name
'Ellis, Bobby D.'
'Macdonald, Charles L. B.'

_publ_section_title
;
 Phosphorus(I) Iodide:&#x00A0; A Versatile Metathesis Reagent for the
 Synthesis of Low Oxidation State Phosphorus Compounds
;
_journal_issue 17
_journal_name_full 'Inorganic Chemistry'
_journal_page_first 6864
_journal_page_last 6874
_journal_paper_doi 10.1021/ic060186o
_journal_volume 45
_journal_year 2006
_chemical_formula_moiety 'C26 H24 I4 P2'
_chemical_formula_sum 'C26 H24 I4 P2'
_chemical_formula_weight 905.99
_chemical_name_common 'bis(diphenylphosphino)ethane tetraiodine adduct'
_chemical_name_systematic
;
?
;
_space_group_IT_number 41
_symmetry_cell_setting orthorhombic
_symmetry_space_group_name_Hall 'A 2 -2ab'
_symmetry_space_group_name_H-M 'A e a 2'
_atom_sites_solution_hydrogens geom
_atom_sites_solution_primary direct
_atom_sites_solution_secondary difmap
_audit_creation_method SHELXL-97
_cell_angle_alpha 90.00
_cell_angle_beta 90.00
_cell_angle_gamma 90.00
_cell_formula_units_Z 4
_cell_length_a 15.2158(8)
_cell_length_b 15.2876(8)
_cell_length_c 12.3342(6)
_cell_measurement_reflns_used 5274
_cell_measurement_temperature 173(2)
_cell_measurement_theta_max 27.52
_cell_measurement_theta_min 2.51
_cell_volume 2869.1(3)
_computing_cell_refinement 'Bruker SMART'
_computing_data_collection 'Bruker SMART'
_computing_data_reduction 'Bruker SAINT'
_computing_molecular_graphics 'Bruker SHELXTL'
_computing_publication_material 'WinGX publication routines (Farrugia, 1999)'
_computing_structure_refinement 'SHELXL-97 (Sheldrick, 1997)'
_computing_structure_solution 'Bruker SHELXTL'
_diffrn_ambient_temperature 173(2)
_diffrn_measured_fraction_theta_full 0.999
_diffrn_measured_fraction_theta_max 0.999
_diffrn_measurement_device_type 'CCD area detector'
_diffrn_measurement_method 'phi and omega scans'
_diffrn_radiation_monochromator graphite
_diffrn_radiation_source 'fine-focus sealed tube'
_diffrn_radiation_type MoK\a
_diffrn_radiation_wavelength 0.71073
_diffrn_reflns_av_R_equivalents 0.0245
_diffrn_reflns_av_sigmaI/netI 0.0234
_diffrn_reflns_limit_h_max 19
_diffrn_reflns_limit_h_min -19
_diffrn_reflns_limit_k_max 19
_diffrn_reflns_limit_k_min -19
_diffrn_reflns_limit_l_max 15
_diffrn_reflns_limit_l_min -15
_diffrn_reflns_number 13418
_diffrn_reflns_theta_full 27.49
_diffrn_reflns_theta_max 27.49
_diffrn_reflns_theta_min 2.51
_exptl_absorpt_coefficient_mu 4.469
_exptl_absorpt_correction_T_max 0.640
_exptl_absorpt_correction_T_min 0.499
_exptl_absorpt_correction_type none
_exptl_crystal_colour yellow
_exptl_crystal_density_diffrn 2.097
_exptl_crystal_density_method 'not measured'
_exptl_crystal_description prism
_exptl_crystal_F_000 1688
_exptl_crystal_size_max 0.20
_exptl_crystal_size_mid 0.20
_exptl_crystal_size_min 0.10
_refine_diff_density_max 0.850
_refine_diff_density_min -0.351
_refine_diff_density_rms 0.092
_refine_ls_abs_structure_details 'Flack H D (1983), Acta Cryst. A39, 876-881'
_refine_ls_abs_structure_Flack -0.01(2)
_refine_ls_extinction_method none
_refine_ls_goodness_of_fit_ref 1.040
_refine_ls_hydrogen_treatment constr
_refine_ls_matrix_type full
_refine_ls_number_parameters 163
_refine_ls_number_reflns 3291
_refine_ls_number_restraints 1
_refine_ls_restrained_S_all 1.040
_refine_ls_R_factor_all 0.0188
_refine_ls_R_factor_gt 0.0181
_refine_ls_shift/su_max 0.004
_refine_ls_shift/su_mean 0.000
_refine_ls_structure_factor_coef Fsqd
_refine_ls_weighting_details 'calc w=1/[\s^2^(Fo^2^)+(0.0196P)^2^+2.0685P] where P=(Fo^2^+2Fc^2^)/3'
_refine_ls_weighting_scheme calc
_refine_ls_wR_factor_gt 0.0411
_refine_ls_wR_factor_ref 0.0414
_reflns_number_gt 3212
_reflns_number_total 3291
_reflns_threshold_expression >2sigma(I)
_cod_data_source_file ic060186osup1.cif
_cod_data_source_block aba2
_cod_depositor_comments
;

2021-04-14
Space group name changed to comply with IUCR recomendations
                 miguel
;
_cod_original_sg_symbol_H-M 'A b a 2'
_cod_original_sg_symbol_Hall 'A 2 -2ac'
_cod_database_code 4332295

loop_
_symmetry_equiv_pos_as_xyz
'x, y, z'
'-x, -y, z'
'-x+1/2, y+1/2, z'
'x+1/2, -y+1/2, z'
'x, y+1/2, z+1/2'
'-x, -y+1/2, z+1/2'
'-x+1/2, y+1, z+1/2'
'x+1/2, -y+1, z+1/2'

loop_
_atom_site_label
_atom_site_type_symbol
_atom_site_fract_x
_atom_site_fract_y
_atom_site_fract_z
_atom_site_U_iso_or_equiv
_atom_site_adp_type
_atom_site_occupancy
_atom_site_symmetry_multiplicity
_atom_site_calc_flag
_atom_site_refinement_flags
C1 C 0.0442(2) 0.02382(19) 0.4774(3) 0.0242(6) Uani 1 1 d .
C11 C 0.13588(19) -0.1138(2) 0.3573(3) 0.0226(6) Uani 1 1 d .
C12 C 0.1635(2) -0.2008(2) 0.3593(3) 0.0293(7) Uani 1 1 d .
H12 H 0.1827(9) -0.2287(13) 0.429(3) 0.035 Uiso 1 1 calc R
C13 C 0.1640(3) -0.2484(3) 0.2630(3) 0.0383(9) Uani 1 1 d .
H13 H 0.1823(10) -0.307(3) 0.2636(3) 0.046 Uiso 1 1 calc R
C14 C 0.1382(3) -0.2107(3) 0.1679(3) 0.0427(11) Uani 1 1 d .
H14 H 0.1382(3) -0.2402(19) 0.111(4) 0.051 Uiso 1 1 calc R
C15 C 0.1119(2) -0.1239(3) 0.1657(3) 0.0420(11) Uani 1 1 d .
H15 H 0.0972(10) -0.1012(15) 0.108(4) 0.050 Uiso 1 1 calc R
C16 C 0.1101(2) -0.0749(3) 0.2605(3) 0.0331(8) Uani 1 1 d .
H16 H 0.0923(10) -0.018(3) 0.2592(3) 0.040 Uiso 1 1 calc R
C21 C 0.2349(2) 0.0103(2) 0.4901(3) 0.0236(6) Uani 1 1 d .
C22 C 0.2475(2) 0.0643(2) 0.5797(3) 0.0310(7) Uani 1 1 d .
H22 H 0.2035(19) 0.0684(3) 0.634(2) 0.037 Uiso 1 1 calc R
C23 C 0.3244(3) 0.1121(2) 0.5889(4) 0.0400(9) Uani 1 1 d .
H23 H 0.3323(5) 0.146(2) 0.644(4) 0.048 Uiso 1 1 calc R
C24 C 0.3880(2) 0.1062(3) 0.5108(4) 0.0410(10) Uani 1 1 d .
H24 H 0.435(3) 0.1366(18) 0.5165(5) 0.049 Uiso 1 1 calc R
C25 C 0.3767(3) 0.0521(3) 0.4236(4) 0.0439(10) Uani 1 1 d .
H25 H 0.422(3) 0.0477(4) 0.369(3) 0.053 Uiso 1 1 calc R
C26 C 0.2999(2) 0.0033(2) 0.4128(3) 0.0322(8) Uani 1 1 d .
H26 H 0.2937(5) -0.028(2) 0.363(3) 0.039 Uiso 1 1 calc R
P P 0.13562(5) -0.05223(5) 0.48016(7) 0.01988(15) Uani 1 1 d .
I1 I 0.115282(12) -0.141914(11) 0.64490(2) 0.02329(5) Uani 1 1 d .
I2 I 0.089330(16) -0.248132(16) 0.86120(2) 0.03341(6) Uani 1 1 d .
H1 H 0.050(3) 0.063(3) 0.417(4) 0.038(11) Uiso 1 1 d .
H2 H 0.049(3) 0.060(2) 0.537(3) 0.036(11) Uiso 1 1 d .

loop_
_atom_site_aniso_label
_atom_site_aniso_U_11
_atom_site_aniso_U_22
_atom_site_aniso_U_33
_atom_site_aniso_U_23
_atom_site_aniso_U_13
_atom_site_aniso_U_12
C1 0.0225(16) 0.0178(14) 0.0323(17) 0.0011(14) 0.0001(14) 0.0020(12)
C11 0.0194(14) 0.0298(16) 0.0187(14) -0.0027(13) 0.0010(13) -0.0038(11)
C12 0.0340(18) 0.0280(16) 0.0259(15) -0.0001(16) 0.0032(15) -0.0018(13)
C13 0.046(2) 0.036(2) 0.033(2) -0.0114(15) 0.0093(17) -0.0042(17)
C14 0.042(2) 0.056(3) 0.030(3) -0.0169(18) 0.0048(16) -0.0136(18)
C15 0.034(2) 0.074(3) 0.018(2) 0.0021(17) -0.0034(15) -0.0085(19)
C16 0.0347(19) 0.040(2) 0.0248(17) 0.0063(15) -0.0010(15) -0.0003(16)
C21 0.0209(15) 0.0224(14) 0.0276(16) 0.0052(12) -0.0008(13) -0.0035(12)
C22 0.0310(17) 0.0269(16) 0.0352(19) -0.0015(13) -0.0003(16) -0.0024(14)
C23 0.040(2) 0.0305(18) 0.050(2) -0.0036(17) -0.0154(19) -0.0079(16)
C24 0.0243(19) 0.035(2) 0.063(3) 0.0107(19) -0.0082(18) -0.0098(16)
C25 0.0270(19) 0.045(2) 0.060(3) 0.010(2) 0.0044(19) -0.0038(17)
C26 0.027(2) 0.035(2) 0.0339(17) -0.0042(16) 0.0016(15) -0.0028(14)
P 0.0207(3) 0.0186(3) 0.0204(4) 0.0013(3) 0.0003(3) 0.0001(3)
I1 0.02703(9) 0.02202(8) 0.02083(8) 0.00102(10) -0.00041(10) 0.00021(7)
I2 0.03807(12) 0.03797(11) 0.02419(10) 0.00806(9) 0.00041(10) -0.00620(10)

loop_
_atom_type_symbol
_atom_type_description
_atom_type_scat_dispersion_real
_atom_type_scat_dispersion_imag
_atom_type_scat_source
C C 0.0033 0.0016 'International Tables Vol C Tables 4.2.6.8 and 6.1.1.4'
H H 0.0000 0.0000 'International Tables Vol C Tables 4.2.6.8 and 6.1.1.4'
P P 0.1023 0.0942 'International Tables Vol C Tables 4.2.6.8 and 6.1.1.4'
I I -0.4742 1.8119 'International Tables Vol C Tables 4.2.6.8 and 6.1.1.4'

loop_
_geom_angle_atom_site_label_1
_geom_angle_atom_site_label_2
_geom_angle_atom_site_label_3
_geom_angle
_geom_angle_site_symmetry_1
C1 C1 P 111.7(3) 2
C1 C1 H1 112(3) 2
P C1 H1 110(3) .
C1 C1 H2 111(3) 2
P C1 H2 108(2) .
H1 C1 H2 103(3) .
C16 C11 C12 120.5(3) .
C16 C11 P 120.2(3) .
C12 C11 P 119.3(3) .
C13 C12 C11 119.0(4) .
C13 C12 H12 120.5 .
C11 C12 H12 120.5 .
C14 C13 C12 120.7(4) .
C14 C13 H13 119.7 .
C12 C13 H13 119.7 .
C13 C14 C15 120.3(4) .
C13 C14 H14 119.9 .
C15 C14 H14 119.9 .
C14 C15 C16 120.4(4) .
C14 C15 H15 119.8 .
C16 C15 H15 119.8 .
C15 C16 C11 119.1(4) .
C15 C16 H16 120.4 .
C11 C16 H16 120.4 .
C26 C21 C22 119.7(3) .
C26 C21 P 121.1(3) .
C22 C21 P 119.1(3) .
C23 C22 C21 119.6(4) .
C23 C22 H22 120.2 .
C21 C22 H22 120.2 .
C24 C23 C22 120.3(4) .
C24 C23 H23 119.8 .
C22 C23 H23 119.8 .
C25 C24 C23 120.3(4) .
C25 C24 H24 119.8 .
C23 C24 H24 119.8 .
C24 C25 C26 120.3(4) .
C24 C25 H25 119.8 .
C26 C25 H25 119.8 .
C21 C26 C25 119.6(4) .
C21 C26 H26 120.2 .
C25 C26 H26 120.2 .
C11 P C21 109.72(15) .
C11 P C1 108.91(16) .
C21 P C1 107.85(14) .
C11 P I1 113.95(11) .
C21 P I1 110.20(11) .
C1 P I1 105.96(12) .
P I1 I2 177.34(2) .

loop_
_geom_bond_atom_site_label_1
_geom_bond_atom_site_label_2
_geom_bond_distance
_geom_bond_site_symmetry_2
C1 C1 1.529(6) 2
C1 P 1.813(3) .
C1 H1 0.96(4) .
C1 H2 0.92(4) .
C11 C16 1.390(5) .
C11 C12 1.394(5) .
C11 P 1.785(3) .
C12 C13 1.392(5) .
C12 H12 1.0067 .
C13 C14 1.365(6) .
C13 H13 0.9351 .
C14 C15 1.386(6) .
C14 H14 0.8373 .
C15 C16 1.389(6) .
C15 H15 0.8281 .
C16 H16 0.9102 .
C21 C26 1.378(5) .
C21 C22 1.394(5) .
C21 P 1.792(3) .
C22 C23 1.383(5) .
C22 H22 0.9509 .
C23 C24 1.369(6) .
C23 H23 0.8595 .
C24 C25 1.367(7) .
C24 H24 0.8557 .
C25 C26 1.393(5) .
C25 H25 0.9699 .
C26 H26 0.7896 .
P I1 2.4707(9) .
I1 I2 3.1481(4) .
